data_1517577
loop_
_publ_author_name
'Ling-Yan Pang'
'Ping Liu'
'Cui-Ping Zhang'
'Xin Chen'
'Bo Chen'
'Yao-Yu Wang'
'Qi-Zhen Shi'

_publ_section_title
;
 Four cobalt(II) complexes constructed from a butterfly-shaped
 tetracarboxylic acid with N-donor ligands: Structures, magnetism and
 influence of coordination modes on dihedral angles
;
_journal_name_full
;
Inorganica Chimica Acta
;
_journal_page_first 43
_journal_page_last 52
_journal_volume 403
_journal_year 2013
_chemical_formula_sum 'C27 H21 Co2 N O11'
_chemical_formula_weight 653.31
_space_group_IT_number 2
_symmetry_cell_setting triclinic
_symmetry_space_group_name_Hall '-P 1'
_symmetry_space_group_name_H-M 'P -1'
_atom_sites_solution_hydrogens geom
_atom_sites_solution_primary direct
_atom_sites_solution_secondary difmap
_cell_angle_alpha 112.540(2)
_cell_angle_beta 102.421(2)
_cell_angle_gamma 90.440(2)
_cell_formula_units_Z 2
_cell_length_a 8.2928(9)
_cell_length_b 13.2171(15)
_cell_length_c 16.7624(18)
_cell_measurement_temperature 296(2)
_cell_volume 1648.9(3)
_computing_structure_refinement 'SHELXL-97 (Sheldrick, 1997)'
_computing_structure_solution 'SHELXS-97 (Sheldrick, 1990)'
_diffrn_ambient_temperature 296(2)
_diffrn_measured_fraction_theta_full 0.965
_diffrn_measured_fraction_theta_max 0.965
_diffrn_radiation_monochromator graphite
_diffrn_radiation_source 'fine-focus sealed tube'
_diffrn_radiation_type MoK\a
_diffrn_radiation_wavelength 0.71073
_diffrn_reflns_av_R_equivalents 0.0270
_diffrn_reflns_av_sigmaI/netI 0.0649
_diffrn_reflns_limit_h_max 10
_diffrn_reflns_limit_h_min -10
_diffrn_reflns_limit_k_max 16
_diffrn_reflns_limit_k_min -15
_diffrn_reflns_limit_l_max 20
_diffrn_reflns_limit_l_min -12
_diffrn_reflns_number 9049
_diffrn_reflns_theta_full 26.18
_diffrn_reflns_theta_max 26.18
_diffrn_reflns_theta_min 1.68
_exptl_absorpt_coefficient_mu 1.058
_exptl_crystal_density_diffrn 1.316
_exptl_crystal_density_method 'not measured'
_exptl_crystal_F_000 664
_exptl_crystal_size_max 0.256
_exptl_crystal_size_mid 0.234
_exptl_crystal_size_min 0.201
_refine_diff_density_max 0.504
_refine_diff_density_min -0.566
_refine_diff_density_rms 0.158
_refine_ls_extinction_method none
_refine_ls_goodness_of_fit_ref 1.002
_refine_ls_hydrogen_treatment mixed
_refine_ls_matrix_type full
_refine_ls_number_parameters 370
_refine_ls_number_reflns 6385
_refine_ls_number_restraints 0
_refine_ls_restrained_S_all 1.002
_refine_ls_R_factor_all 0.0639
_refine_ls_R_factor_gt 0.0493
_refine_ls_shift/su_max 0.003
_refine_ls_shift/su_mean 0.000
_refine_ls_structure_factor_coef Fsqd
_refine_ls_weighting_details 'calc w=1/[\s^2^(Fo^2^)+(0.0804P)^2^+0.0000P] where P=(Fo^2^+2Fc^2^)/3'
_refine_ls_weighting_scheme calc
_refine_ls_wR_factor_gt 0.1384
_refine_ls_wR_factor_ref 0.1459
_reflns_number_gt 4707
_reflns_number_total 6385
_reflns_threshold_expression >2sigma(I)
_cod_data_source_file ICA-2013-403-43-52-2.cif
_cod_data_source_block 2
_cod_original_sg_symbol_H-M p-1
_cod_database_code 1517577

loop_
_symmetry_equiv_pos_as_xyz
'x, y, z'
'-x, -y, -z'

loop_
_atom_site_label
_atom_site_type_symbol
_atom_site_fract_x
_atom_site_fract_y
_atom_site_fract_z
_atom_site_U_iso_or_equiv
_atom_site_adp_type
_atom_site_occupancy
_atom_site_symmetry_multiplicity
_atom_site_calc_flag
_atom_site_refinement_flags
Co1 Co 0.57093(6) 0.98784(4) 0.24279(3) 0.02358(15) Uani 1 1 d .
Co2 Co 0.99110(6) 0.95982(4) 0.32839(3) 0.02314(15) Uani 1 1 d .
O1W O 0.7468(3) 0.9868(2) 0.36200(16) 0.0269(6) Uani 1 1 d .
H1W1 H 0.7153 0.9356 0.3757 0.040 Uiso 1 1 d R
H1W2 H 0.7528 1.0479 0.4058 0.040 Uiso 1 1 d R
O8 O 0.4349(3) 0.8582(2) 0.24889(18) 0.0311(6) Uani 1 1 d .
O9 O 0.2416(3) 0.9378(2) 0.31946(18) 0.0309(6) Uani 1 1 d .
O2 O 0.9739(3) 1.0625(2) 0.26294(19) 0.0355(7) Uani 1 1 d .
O2W O 1.0931(3) 1.1009(2) 0.44459(18) 0.0369(7) Uani 1 1 d .
H2W1 H 1.0748 1.1583 0.4341 0.055 Uiso 1 1 d R
H2W2 H 1.0491 1.1024 0.4863 0.055 Uiso 1 1 d R
O4 O 0.9102(4) 0.8232(2) 0.21658(18) 0.0365(7) Uani 1 1 d .
O5 O 0.6654(3) 0.8608(2) 0.15405(18) 0.0362(7) Uani 1 1 d .
O1 O 0.7199(3) 1.1187(2) 0.2549(2) 0.0383(7) Uani 1 1 d .
O11 O 0.0271(3) 0.8750(2) 0.41247(18) 0.0356(7) Uani 1 1 d .
C19 C 0.3124(4) 0.8548(3) 0.2817(2) 0.0220(8) Uani 1 1 d .
O3W O 0.4393(4) 1.1048(2) 0.3245(2) 0.0442(8) Uani 1 1 d .
H3W1 H 0.3928 1.1432 0.2972 0.066 Uiso 1 1 d R
H3W2 H 0.3665 1.0717 0.3371 0.066 Uiso 1 1 d R
C23 C 0.1510(5) 0.8214(3) 0.4175(3) 0.0260(8) Uani 1 1 d .
C25 C 0.3957(7) 1.0819(4) 0.1122(4) 0.0560(14) Uani 1 1 d .
H25 H 0.4609 1.1459 0.1529 0.067 Uiso 1 1 calc R
C26 C 0.1715(4) 0.7288(3) 0.3343(2) 0.0244(8) Uani 1 1 d .
C28 C 0.1997(5) 0.5456(3) 0.1831(2) 0.0260(8) Uani 1 1 d .
C29 C 0.9340(5) 1.2298(3) 0.2463(3) 0.0283(8) Uani 1 1 d .
N1 N 0.4016(4) 0.9914(3) 0.1288(2) 0.0371(8) Uani 1 1 d .
C32 C 0.2053(5) 0.4531(3) 0.0977(3) 0.0275(8) Uani 1 1 d .
C33 C 0.7877(5) 0.8071(3) 0.1527(3) 0.0264(8) Uani 1 1 d .
O12 O 0.2503(4) 0.8336(3) 0.48818(19) 0.0512(9) Uani 1 1 d .
C36 C 0.2644(5) 0.6507(3) 0.1995(2) 0.0250(8) Uani 1 1 d .
H36 H 0.3199 0.6596 0.1596 0.030 Uiso 1 1 calc R
C38 C 0.7902(5) 0.7142(3) 0.0665(2) 0.0271(8) Uani 1 1 d .
C44 C 0.1212(5) 0.5322(3) 0.2455(3) 0.0270(8) Uani 1 1 d .
C46 C 0.8714(5) 1.1287(3) 0.2549(3) 0.0274(8) Uani 1 1 d .
C1 C 0.1114(5) 0.6237(3) 0.3195(3) 0.0278(8) Uani 1 1 d .
H1 H 0.0622 0.6142 0.3614 0.033 Uiso 1 1 calc R
C48 C 0.0600(5) 0.3944(3) 0.0389(3) 0.0337(9) Uani 1 1 d .
H48 H -0.0409 0.4105 0.0543 0.040 Uiso 1 1 calc R
C50 C 0.0535(5) 0.4231(3) 0.2383(3) 0.0302(9) Uani 1 1 d .
C51 C 0.2500(4) 0.7436(3) 0.2728(2) 0.0230(8) Uani 1 1 d .
C57 C 0.8325(5) 1.3128(3) 0.2473(3) 0.0404(11) Uani 1 1 d .
H57 H 0.7228 1.3035 0.2499 0.048 Uiso 1 1 calc R
C58 C 0.9377(5) 0.6877(3) 0.0422(3) 0.0334(9) Uani 1 1 d .
H58 H 1.0370 0.7256 0.0810 0.040 Uiso 1 1 calc R
C60 C 1.0941(5) 1.2429(3) 0.2383(3) 0.0365(10) Uani 1 1 d .
H60 H 1.1628 1.1869 0.2354 0.044 Uiso 1 1 calc R
C3 C -0.1083(5) 0.4099(3) 0.2445(3) 0.0443(12) Uani 1 1 d .
H3 H -0.1772 0.4656 0.2467 0.053 Uiso 1 1 calc R
C63 C 0.3538(5) 0.4280(4) 0.0733(3) 0.0415(11) Uani 1 1 d .
H63 H 0.4525 0.4679 0.1113 0.050 Uiso 1 1 calc R
C2 C 0.1536(5) 0.3394(3) 0.2346(3) 0.0370(10) Uani 1 1 d .
H2 H 0.2620 0.3474 0.2295 0.044 Uiso 1 1 calc R
C68 C 0.6429(5) 0.6560(3) 0.0072(3) 0.0412(11) Uani 1 1 d .
H68 H 0.5418 0.6738 0.0217 0.049 Uiso 1 1 calc R
C71 C 0.3071(7) 0.9022(4) 0.0687(3) 0.0585(14) Uani 1 1 d .
H71 H 0.3118 0.8374 0.0783 0.070 Uiso 1 1 calc R
C73 C 0.2021(8) 0.9013(6) -0.0076(4) 0.0782(19) Uani 1 1 d .
H73 H 0.1349 0.8376 -0.0473 0.094 Uiso 1 1 calc R
C74 C 0.1979(8) 0.9920(6) -0.0240(4) 0.0713(17) Uani 1 1 d .
H74 H 0.1296 0.9927 -0.0757 0.086 Uiso 1 1 calc R
C75 C 0.2944(9) 1.0826(6) 0.0356(5) 0.082(2) Uani 1 1 d .
H75 H 0.2929 1.1468 0.0251 0.098 Uiso 1 1 calc R

loop_
_atom_site_aniso_label
_atom_site_aniso_U_11
_atom_site_aniso_U_22
_atom_site_aniso_U_33
_atom_site_aniso_U_23
_atom_site_aniso_U_13
_atom_site_aniso_U_12
Co1 0.0268(3) 0.0181(3) 0.0269(3) 0.0075(2) 0.0112(2) 0.0004(2)
Co2 0.0278(3) 0.0190(3) 0.0225(3) 0.0060(2) 0.0097(2) 0.0024(2)
O1W 0.0332(14) 0.0222(13) 0.0236(14) 0.0053(11) 0.0103(11) 0.0008(11)
O8 0.0334(15) 0.0230(14) 0.0402(17) 0.0093(12) 0.0215(13) -0.0006(11)
O9 0.0307(14) 0.0205(13) 0.0433(17) 0.0083(12) 0.0204(12) 0.0038(11)
O2 0.0405(16) 0.0303(15) 0.0473(18) 0.0238(14) 0.0181(14) 0.0051(13)
O2W 0.0434(17) 0.0319(15) 0.0331(16) 0.0053(13) 0.0186(13) -0.0006(13)
O4 0.0463(17) 0.0265(15) 0.0258(16) 0.0021(12) 0.0017(13) 0.0095(13)
O5 0.0351(15) 0.0351(16) 0.0309(16) 0.0014(13) 0.0144(12) 0.0076(13)
O1 0.0355(16) 0.0276(15) 0.058(2) 0.0210(14) 0.0163(14) -0.0008(12)
O11 0.0447(17) 0.0397(16) 0.0313(16) 0.0175(13) 0.0197(13) 0.0208(14)
C19 0.0254(18) 0.0214(18) 0.0166(18) 0.0048(15) 0.0051(14) -0.0015(14)
O3W 0.0438(17) 0.0301(16) 0.066(2) 0.0155(15) 0.0329(16) 0.0056(13)
C23 0.033(2) 0.0220(19) 0.027(2) 0.0116(16) 0.0124(17) 0.0000(16)
C25 0.069(3) 0.050(3) 0.056(3) 0.034(3) 0.005(3) 0.008(3)
C26 0.0301(19) 0.0216(18) 0.021(2) 0.0058(16) 0.0105(15) 0.0015(15)
C28 0.035(2) 0.0173(18) 0.024(2) 0.0031(16) 0.0126(16) 0.0024(15)
C29 0.035(2) 0.0210(19) 0.028(2) 0.0071(17) 0.0110(17) -0.0009(16)
N1 0.0341(19) 0.041(2) 0.039(2) 0.0181(18) 0.0096(16) 0.0085(16)
C32 0.038(2) 0.0204(18) 0.026(2) 0.0075(16) 0.0134(17) 0.0005(16)
C33 0.033(2) 0.0196(18) 0.027(2) 0.0072(16) 0.0122(17) 0.0008(16)
O12 0.055(2) 0.055(2) 0.0242(17) -0.0016(14) 0.0006(14) 0.0247(16)
C36 0.032(2) 0.0219(19) 0.0208(19) 0.0055(16) 0.0117(16) 0.0001(15)
C38 0.037(2) 0.0215(19) 0.022(2) 0.0063(16) 0.0105(16) 0.0028(16)
C44 0.036(2) 0.0192(18) 0.029(2) 0.0098(16) 0.0129(17) -0.0015(16)
C46 0.035(2) 0.0214(19) 0.026(2) 0.0077(16) 0.0095(16) -0.0004(16)
C1 0.039(2) 0.0210(19) 0.028(2) 0.0088(16) 0.0175(17) 0.0008(16)
C48 0.030(2) 0.031(2) 0.035(2) 0.0057(18) 0.0136(18) 0.0058(17)
C50 0.039(2) 0.023(2) 0.030(2) 0.0091(17) 0.0150(18) 0.0013(17)
C51 0.0244(18) 0.0192(18) 0.026(2) 0.0085(16) 0.0079(15) 0.0013(14)
C57 0.034(2) 0.029(2) 0.068(3) 0.024(2) 0.021(2) 0.0049(18)
C58 0.033(2) 0.029(2) 0.031(2) 0.0039(18) 0.0082(17) 0.0003(17)
C60 0.040(2) 0.023(2) 0.055(3) 0.019(2) 0.023(2) 0.0062(17)
C3 0.041(2) 0.025(2) 0.074(4) 0.022(2) 0.023(2) 0.0070(18)
C63 0.031(2) 0.037(2) 0.038(3) -0.006(2) 0.0087(19) -0.0083(18)
C2 0.037(2) 0.027(2) 0.055(3) 0.018(2) 0.023(2) -0.0007(17)
C68 0.035(2) 0.040(2) 0.036(3) -0.003(2) 0.0153(19) 0.0043(19)
C71 0.067(3) 0.051(3) 0.048(3) 0.018(3) -0.002(3) -0.003(3)
C73 0.087(5) 0.082(5) 0.045(4) 0.018(3) -0.016(3) 0.001(4)
C74 0.081(4) 0.092(5) 0.043(3) 0.036(3) 0.001(3) 0.023(4)
C75 0.095(5) 0.085(5) 0.085(5) 0.063(4) 0.009(4) 0.014(4)

loop_
_atom_type_symbol
_atom_type_description
_atom_type_scat_dispersion_real
_atom_type_scat_dispersion_imag
_atom_type_scat_source
C C 0.0033 0.0016 'International Tables Vol C Tables 4.2.6.8 and 6.1.1.4'
H H 0.0000 0.0000 'International Tables Vol C Tables 4.2.6.8 and 6.1.1.4'
Co Co 0.3494 0.9721 'International Tables Vol C Tables 4.2.6.8 and 6.1.1.4'
N N 0.0061 0.0033 'International Tables Vol C Tables 4.2.6.8 and 6.1.1.4'
O O 0.0106 0.0060 'International Tables Vol C Tables 4.2.6.8 and 6.1.1.4'

loop_
_geom_angle_atom_site_label_1
_geom_angle_atom_site_label_2
_geom_angle_atom_site_label_3
_geom_angle
_geom_angle_site_symmetry_1
_geom_angle_site_symmetry_3
O1 Co1 O5 100.34(11) . .
O1 Co1 O8 171.94(12) . .
O5 Co1 O8 82.71(11) . .
O1 Co1 O3W 86.57(11) . .
O5 Co1 O3W 171.57(11) . .
O8 Co1 O3W 91.08(10) . .
O1 Co1 N1 92.54(13) . .
O5 Co1 N1 85.89(12) . .
O8 Co1 N1 95.13(12) . .
O3W Co1 N1 89.01(13) . .
O1 Co1 O1W 86.85(11) . .
O5 Co1 O1W 94.79(10) . .
O8 Co1 O1W 85.45(10) . .
O3W Co1 O1W 90.37(11) . .
N1 Co1 O1W 179.16(12) . .
O4 Co2 O2 94.10(12) . .
O4 Co2 O11 94.42(11) . 1_655
O2 Co2 O11 171.37(12) . 1_655
O4 Co2 O2W 175.97(11) . .
O2 Co2 O2W 86.04(12) . .
O11 Co2 O2W 85.37(11) 1_655 .
O4 Co2 O9 90.76(11) . 1_655
O2 Co2 O9 91.44(10) . 1_655
O11 Co2 O9 87.07(10) 1_655 1_655
O2W Co2 O9 85.21(11) . 1_655
O4 Co2 O1W 95.87(11) . .
O2 Co2 O1W 95.43(10) . .
O11 Co2 O1W 85.07(10) 1_655 .
O2W Co2 O1W 88.13(10) . .
O9 Co2 O1W 170.08(10) 1_655 .
Co1 O1W Co2 106.81(10) . .
Co1 O1W H1W1 110.4 . .
Co2 O1W H1W1 110.4 . .
Co1 O1W H1W2 110.3 . .
Co2 O1W H1W2 110.3 . .
H1W1 O1W H1W2 108.7 . .
C19 O8 Co1 132.5(2) . .
C19 O9 Co2 132.7(2) . 1_455
C46 O2 Co2 132.0(2) . .
Co2 O2W H2W1 109.4 . .
Co2 O2W H2W2 109.7 . .
H2W1 O2W H2W2 109.8 . .
C33 O4 Co2 129.1(2) . .
C33 O5 Co1 139.5(3) . .
C46 O1 Co1 131.3(2) . .
C23 O11 Co2 120.5(2) . 1_455
O9 C19 O8 124.0(3) . .
O9 C19 C51 119.8(3) . .
O8 C19 C51 116.2(3) . .
Co1 O3W H3W1 109.4 . .
Co1 O3W H3W2 109.7 . .
H3W1 O3W H3W2 109.8 . .
O12 C23 O11 124.1(4) . .
O12 C23 C26 117.3(3) . .
O11 C23 C26 118.3(3) . .
N1 C25 C75 121.0(5) . .
N1 C25 H25 119.5 . .
C75 C25 H25 119.5 . .
C1 C26 C51 119.0(3) . .
C1 C26 C23 117.4(3) . .
C51 C26 C23 123.6(3) . .
C36 C28 C44 118.1(3) . .
C36 C28 C32 119.1(3) . .
C44 C28 C32 122.6(3) . .
C60 C29 C57 118.5(3) . .
C60 C29 C46 120.9(3) . .
C57 C29 C46 120.6(3) . .
C71 N1 C25 117.2(4) . .
C71 N1 Co1 121.8(3) . .
C25 N1 Co1 120.8(3) . .
C63 C32 C48 118.4(4) . .
C63 C32 C28 121.2(4) . .
C48 C32 C28 120.3(3) . .
O5 C33 O4 126.3(4) . .
O5 C33 C38 117.1(3) . .
O4 C33 C38 116.6(3) . .
C28 C36 C51 123.1(3) . .
C28 C36 H36 118.4 . .
C51 C36 H36 118.4 . .
C58 C38 C68 118.4(4) . .
C58 C38 C33 120.6(3) . .
C68 C38 C33 120.9(3) . .
C1 C44 C28 118.8(3) . .
C1 C44 C50 117.5(3) . .
C28 C44 C50 123.7(3) . .
O2 C46 O1 125.6(3) . .
O2 C46 C29 117.3(3) . .
O1 C46 C29 117.1(3) . .
C44 C1 C26 123.0(3) . .
C44 C1 H1 118.5 . .
C26 C1 H1 118.5 . .
C58 C48 C32 121.1(4) 2_665 .
C58 C48 H48 119.5 2_665 .
C32 C48 H48 119.5 . .
C2 C50 C3 119.4(4) . .
C2 C50 C44 121.3(3) . .
C3 C50 C44 119.0(4) . .
C36 C51 C26 118.0(3) . .
C36 C51 C19 119.5(3) . .
C26 C51 C19 122.5(3) . .
C29 C57 C3 121.3(4) . 1_665
C29 C57 H57 119.4 . .
C3 C57 H57 119.4 1_665 .
C38 C58 C48 120.8(4) . 2_665
C38 C58 H58 119.6 . .
C48 C58 H58 119.6 2_665 .
C29 C60 C2 120.5(4) . 1_665
C29 C60 H60 119.8 . .
C2 C60 H60 119.8 1_665 .
C50 C3 C57 119.6(4) . 1_445
C50 C3 H3 120.2 . .
C57 C3 H3 120.2 1_445 .
C32 C63 C68 120.7(4) . 2_665
C32 C63 H63 119.6 . .
C68 C63 H63 119.6 2_665 .
C50 C2 C60 120.7(4) . 1_445
C50 C2 H2 119.6 . .
C60 C2 H2 119.6 1_445 .
C63 C68 C38 120.5(4) 2_665 .
C63 C68 H68 119.7 2_665 .
C38 C68 H68 119.7 . .
N1 C71 C73 122.9(5) . .
N1 C71 H71 118.6 . .
C73 C71 H71 118.6 . .
C74 C73 C71 119.4(6) . .
C74 C73 H73 120.3 . .
C71 C73 H73 120.3 . .
C73 C74 C75 118.4(5) . .
C73 C74 H74 120.8 . .
C75 C74 H74 120.8 . .
C74 C75 C25 121.0(6) . .
C74 C75 H75 119.5 . .
C25 C75 H75 119.5 . .

loop_
_geom_bond_atom_site_label_1
_geom_bond_atom_site_label_2
_geom_bond_distance
_geom_bond_site_symmetry_2
Co1 O1 2.037(3) .
Co1 O5 2.062(3) .
Co1 O8 2.091(2) .
Co1 O3W 2.122(3) .
Co1 N1 2.130(3) .
Co1 O1W 2.211(2) .
Co2 O4 2.017(3) .
Co2 O2 2.035(3) .
Co2 O11 2.090(3) 1_655
Co2 O2W 2.114(3) .
Co2 O9 2.129(3) 1_655
Co2 O1W 2.213(3) .
O1W H1W1 0.8500 .
O1W H1W2 0.8500 .
O8 C19 1.264(4) .
O9 C19 1.259(4) .
O9 Co2 2.129(3) 1_455
O2 C46 1.248(4) .
O2W H2W1 0.8498 .
O2W H2W2 0.8500 .
O4 C33 1.257(5) .
O5 C33 1.242(4) .
O1 C46 1.262(5) .
O11 C23 1.258(4) .
O11 Co2 2.090(3) 1_455
C19 C51 1.495(5) .
O3W H3W1 0.8501 .
O3W H3W2 0.8500 .
C23 O12 1.240(5) .
C23 C26 1.506(5) .
C25 N1 1.328(5) .
C25 C75 1.378(7) .
C25 H25 0.9300 .
C26 C1 1.383(5) .
C26 C51 1.403(5) .
C28 C36 1.388(5) .
C28 C44 1.408(5) .
C28 C32 1.494(5) .
C29 C60 1.379(5) .
C29 C57 1.386(5) .
C29 C46 1.498(5) .
N1 C71 1.324(6) .
C32 C63 1.384(6) .
C32 C48 1.383(5) .
C33 C38 1.499(5) .
C36 C51 1.393(5) .
C36 H36 0.9300 .
C38 C58 1.377(5) .
C38 C68 1.396(5) .
C44 C1 1.380(5) .
C44 C50 1.495(5) .
C1 H1 0.9300 .
C48 C58 1.382(5) 2_665
C48 H48 0.9300 .
C50 C2 1.378(5) .
C50 C3 1.382(6) .
C57 C3 1.392(5) 1_665
C57 H57 0.9300 .
C58 C48 1.382(5) 2_665
C58 H58 0.9300 .
C60 C2 1.392(5) 1_665
C60 H60 0.9300 .
C3 C57 1.392(5) 1_445
C3 H3 0.9300 .
C63 C68 1.386(6) 2_665
C63 H63 0.9300 .
C2 C60 1.392(5) 1_445
C2 H2 0.9300 .
C68 C63 1.386(6) 2_665
C68 H68 0.9300 .
C71 C73 1.380(7) .
C71 H71 0.9300 .
C73 C74 1.329(8) .
C73 H73 0.9300 .
C74 C75 1.340(9) .
C74 H74 0.9300 .
C75 H75 0.9300 .
